data_2231091
loop_
_publ_author_name
'Sen Gupta, Nalinava'
'Wragg, David S.'
'Tilset, Mats'
'Omtvedt, Jon Petter'

_publ_section_title
;
 4,7,13,18-Tetraoxa-1,10-diazoniabicyclo[8.5.5]icosane
 hexafluoridosilicate
;
_journal_coeditor_code FY2006
_journal_issue 8
_journal_name_full 'Acta Crystallographica Section E'
_journal_page_first o1958
_journal_page_last o1959
_journal_paper_doi 10.1107/S1600536811026006
_journal_volume 67
_journal_year 2011
_chemical_formula_iupac 'C14 H30 N2 O4 2+, Si F6 2-'
_chemical_formula_moiety 'C14 H30 N2 O4 2+, F6 Si 2-'
_chemical_formula_sum 'C14 H30 F6 N2 O4 Si'
_chemical_formula_weight 432.49
_chemical_name_common '[2.1.1]cryptand siliconhexafluoride'
_chemical_name_systematic
;
4,7,13,18-Tetraoxa-1,10-diazoniabicyclo[8.5.5]icosane hexafluoridosilicate
;
_space_group_IT_number 60
_symmetry_cell_setting orthorhombic
_symmetry_space_group_name_Hall '-P 2n 2ab'
_symmetry_space_group_name_H-M 'P b c n'
_atom_sites_solution_hydrogens geom
_atom_sites_solution_primary direct
_atom_sites_solution_secondary difmap
_audit_creation_method SHELXL-97
_cell_angle_alpha 90.000
_cell_angle_beta 90.000
_cell_angle_gamma 90.000
_cell_formula_units_Z 4
_cell_length_a 10.050(5)
_cell_length_b 23.218(5)
_cell_length_c 8.031(5)
_cell_measurement_reflns_used 2312
_cell_measurement_temperature 293(2)
_cell_measurement_theta_max 27.97
_cell_measurement_theta_min 2.21
_cell_volume 1874.0(15)
_computing_cell_refinement 'SAINT (Bruker, 2001)'
_computing_data_collection 'SMART (Bruker, 2001)'
_computing_data_reduction 'SAINT (Bruker, 2001)'
_computing_molecular_graphics 'DIAMOND (Brandenburg & Berndt, 1999)'
_computing_publication_material 'publCIF (Westrip, 2010)'
_computing_structure_refinement 'SHELXL97 (Sheldrick, 2008)'
_computing_structure_solution 'SHELXS97 (Sheldrick, 2008)'
_diffrn_ambient_temperature 293(2)
_diffrn_measured_fraction_theta_full 0.998
_diffrn_measured_fraction_theta_max 0.942
_diffrn_measurement_device_type 'Bruker SMART CCD area-detector'
_diffrn_measurement_method '\f and \w'
_diffrn_radiation_monochromator graphite
_diffrn_radiation_source 'sealed tube'
_diffrn_radiation_type MoK\a
_diffrn_radiation_wavelength 0.71073
_diffrn_reflns_av_R_equivalents 0.0281
_diffrn_reflns_av_sigmaI/netI 0.0261
_diffrn_reflns_limit_h_max 13
_diffrn_reflns_limit_h_min -11
_diffrn_reflns_limit_k_max 31
_diffrn_reflns_limit_k_min -29
_diffrn_reflns_limit_l_max 10
_diffrn_reflns_limit_l_min -10
_diffrn_reflns_number 9809
_diffrn_reflns_theta_full 27.51
_diffrn_reflns_theta_max 28.75
_diffrn_reflns_theta_min 2.21
_exptl_absorpt_coefficient_mu 0.207
_exptl_absorpt_correction_T_max 0.990
_exptl_absorpt_correction_T_min 0.977
_exptl_absorpt_correction_type multi-scan
_exptl_absorpt_process_details '(SADABS; Bruker, 2001)'
_exptl_crystal_colour colourless
_exptl_crystal_density_diffrn 1.533
_exptl_crystal_density_method 'not measured'
_exptl_crystal_description block
_exptl_crystal_F_000 912
_exptl_crystal_size_max 0.11
_exptl_crystal_size_mid 0.10
_exptl_crystal_size_min 0.05
_refine_diff_density_max 0.316
_refine_diff_density_min -0.263
_refine_ls_extinction_method none
_refine_ls_goodness_of_fit_ref 1.021
_refine_ls_hydrogen_treatment constr
_refine_ls_matrix_type full
_refine_ls_number_parameters 123
_refine_ls_number_reflns 2305
_refine_ls_number_restraints 0
_refine_ls_restrained_S_all 1.021
_refine_ls_R_factor_all 0.0774
_refine_ls_R_factor_gt 0.0390
_refine_ls_shift/su_max 0.000
_refine_ls_shift/su_mean 0.000
_refine_ls_structure_factor_coef Fsqd
_refine_ls_weighting_details 'calc w=1/[\s^2^(Fo^2^)+(0.0509P)^2^+0.6523P] where P=(Fo^2^+2Fc^2^)/3'
_refine_ls_weighting_scheme calc
_refine_ls_wR_factor_gt 0.0968
_refine_ls_wR_factor_ref 0.1157
_reflns_number_gt 1467
_reflns_number_total 2305
_reflns_threshold_expression I>2\s(I)
_cod_data_source_file fy2006.cif
_cod_data_source_block I
_cod_database_code 2231091
_cod_database_fobs_code 2231091

loop_
_symmetry_equiv_pos_as_xyz
'x, y, z'
'-x+1/2, -y+1/2, z+1/2'
'x+1/2, -y+1/2, -z'
'-x, y, -z+1/2'
'-x, -y, -z'
'x-1/2, y-1/2, -z-1/2'
'-x-1/2, y-1/2, z'
'x, -y, z-1/2'

loop_
_atom_site_type_symbol
_atom_site_label
_atom_site_fract_x
_atom_site_fract_y
_atom_site_fract_z
_atom_site_U_iso_or_equiv
_atom_site_adp_type
_atom_site_calc_flag
_atom_site_refinement_flags
_atom_site_occupancy
_atom_site_symmetry_multiplicity
Si Si1 0.5000 0.14596(3) 0.2500 0.02931(19) Uani d S 1 2
F F3 0.61848(13) 0.19715(5) 0.25800(17) 0.0524(3) Uani d . 1 1
O O2 0.86157(15) 0.02390(6) 0.76498(17) 0.0421(4) Uani d . 1 1
F F004 0.50972(13) 0.14736(7) 0.04208(16) 0.0729(5) Uani d . 1 1
F F005 0.61920(12) 0.09635(5) 0.2602(2) 0.0668(4) Uani d . 1 1
O O1 0.97909(13) 0.14163(5) 0.97904(18) 0.0391(3) Uani d . 1 1
N N1 0.79018(16) 0.13502(6) 0.72125(19) 0.0341(4) Uani d . 1 1
H H1 0.8702 0.1174 0.7367 0.041 Uiso calc R 1 1
C C5 0.9322(2) -0.02623(8) 0.7128(3) 0.0403(5) Uani d . 1 1
H H5A 0.9389 -0.0267 0.5923 0.048 Uiso calc R 1 1
H H5B 0.8844 -0.0605 0.7477 0.048 Uiso calc R 1 1
C C1 0.6852(2) 0.08871(8) 0.7376(3) 0.0450(5) Uani d . 1 1
H H1A 0.6581 0.0853 0.8531 0.054 Uiso calc R 1 1
H H1B 0.6076 0.0991 0.6722 0.054 Uiso calc R 1 1
C C3 0.7786(2) 0.18006(8) 0.8537(3) 0.0394(5) Uani d . 1 1
H H3A 0.6854 0.1879 0.8757 0.047 Uiso calc R 1 1
H H3B 0.8200 0.2155 0.8160 0.047 Uiso calc R 1 1
C C011 0.9254(2) 0.18663(9) 0.5104(2) 0.0412(5) Uani d . 1 1
H H01A 0.9253 0.2032 0.3996 0.049 Uiso calc R 1 1
H H01B 0.9459 0.2168 0.5901 0.049 Uiso calc R 1 1
C C4 0.8453(2) 0.15967(10) 1.0105(3) 0.0429(5) Uani d . 1 1
H H4A 0.8456 0.1906 1.0917 0.051 Uiso calc R 1 1
H H4B 0.7952 0.1278 1.0569 0.051 Uiso calc R 1 1
C C2 0.7402(2) 0.03213(9) 0.6775(3) 0.0483(6) Uani d . 1 1
H H2A 0.6785 0.0011 0.7013 0.058 Uiso calc R 1 1
H H2B 0.7560 0.0333 0.5584 0.058 Uiso calc R 1 1
C C014 0.7927(2) 0.16036(9) 0.5484(2) 0.0424(5) Uani d . 1 1
H H01C 0.7736 0.1304 0.4677 0.051 Uiso calc R 1 1
H H01D 0.7241 0.1896 0.5391 0.051 Uiso calc R 1 1

loop_
_atom_site_aniso_label
_atom_site_aniso_U_11
_atom_site_aniso_U_22
_atom_site_aniso_U_33
_atom_site_aniso_U_12
_atom_site_aniso_U_13
_atom_site_aniso_U_23
Si1 0.0274(4) 0.0258(3) 0.0347(4) 0.000 0.0017(3) 0.000
F3 0.0491(8) 0.0408(6) 0.0671(8) -0.0155(6) -0.0126(6) 0.0053(6)
O2 0.0468(8) 0.0332(7) 0.0463(8) 0.0034(6) -0.0072(7) -0.0068(6)
F004 0.0457(8) 0.1356(14) 0.0373(7) -0.0124(8) 0.0033(6) -0.0186(8)
F005 0.0401(7) 0.0406(7) 0.1199(13) 0.0122(6) -0.0051(8) -0.0097(8)
O1 0.0357(8) 0.0381(8) 0.0435(8) -0.0003(6) 0.0016(6) 0.0001(6)
N1 0.0268(8) 0.0330(8) 0.0426(9) 0.0010(6) 0.0007(7) 0.0030(7)
C5 0.0537(13) 0.0267(9) 0.0406(11) -0.0044(9) 0.0065(9) -0.0041(7)
C1 0.0293(10) 0.0426(12) 0.0632(14) -0.0069(9) -0.0008(10) 0.0046(11)
C3 0.0383(11) 0.0346(10) 0.0454(11) 0.0042(9) 0.0074(9) 0.0007(8)
C011 0.0448(12) 0.0429(11) 0.0358(10) 0.0049(9) 0.0023(9) 0.0081(9)
C4 0.0388(11) 0.0510(13) 0.0390(11) 0.0033(9) 0.0084(9) 0.0014(9)
C2 0.0457(13) 0.0414(12) 0.0578(13) -0.0097(10) -0.0078(11) -0.0001(10)
C014 0.0380(11) 0.0505(12) 0.0386(11) 0.0045(9) -0.0064(9) 0.0067(9)

loop_
_atom_type_symbol
_atom_type_description
_atom_type_scat_dispersion_real
_atom_type_scat_dispersion_imag
_atom_type_scat_source
C C 0.0033 0.0016 'International Tables Vol C Tables 4.2.6.8 and 6.1.1.4'
H H 0.0000 0.0000 'International Tables Vol C Tables 4.2.6.8 and 6.1.1.4'
O O 0.0106 0.0060 'International Tables Vol C Tables 4.2.6.8 and 6.1.1.4'
F F 0.0171 0.0103 'International Tables Vol C Tables 4.2.6.8 and 6.1.1.4'
Si Si 0.0817 0.0704 'International Tables Vol C Tables 4.2.6.8 and 6.1.1.4'
N N 0.0061 0.0033 'International Tables Vol C Tables 4.2.6.8 and 6.1.1.4'

loop_
_geom_angle_atom_site_label_1
_geom_angle_atom_site_label_2
_geom_angle_atom_site_label_3
_geom_angle_site_symmetry_1
_geom_angle_site_symmetry_3
_geom_angle
F005 Si1 F005 4_655 . 92.38(10)
F005 Si1 F004 4_655 4_655 91.18(8)
F005 Si1 F004 . 4_655 90.36(8)
F005 Si1 F004 4_655 . 90.36(8)
F005 Si1 F004 . . 91.18(8)
F004 Si1 F004 4_655 . 177.77(13)
F005 Si1 F3 4_655 . 178.75(7)
F005 Si1 F3 . . 88.72(7)
F004 Si1 F3 4_655 . 89.40(7)
F004 Si1 F3 . . 89.03(7)
F005 Si1 F3 4_655 4_655 88.72(7)
F005 Si1 F3 . 4_655 178.75(7)
F004 Si1 F3 4_655 4_655 89.03(7)
F004 Si1 F3 . 4_655 89.40(7)
F3 Si1 F3 . 4_655 90.18(10)
C2 O2 C5 . . 113.08(16)
C011 O1 C4 4_756 . 114.14(15)
C3 N1 C014 . . 112.51(15)
C3 N1 C1 . . 112.39(16)
C014 N1 C1 . . 111.66(16)
C3 N1 H1 . . 106.6
C014 N1 H1 . . 106.6
C1 N1 H1 . . 106.6
O2 C5 C5 . 4_756 109.75(13)
O2 C5 H5A . . 109.7
C5 C5 H5A 4_756 . 109.7
O2 C5 H5B . . 109.7
C5 C5 H5B 4_756 . 109.7
H5A C5 H5B . . 108.2
C2 C1 N1 . . 109.68(17)
C2 C1 H1A . . 109.7
N1 C1 H1A . . 109.7
C2 C1 H1B . . 109.7
N1 C1 H1B . . 109.7
H1A C1 H1B . . 108.2
N1 C3 C4 . . 109.91(16)
N1 C3 H3A . . 109.7
C4 C3 H3A . . 109.7
N1 C3 H3B . . 109.7
C4 C3 H3B . . 109.7
H3A C3 H3B . . 108.2
O1 C011 C014 4_756 . 106.85(16)
O1 C011 H01A 4_756 . 110.4
C014 C011 H01A . . 110.4
O1 C011 H01B 4_756 . 110.4
C014 C011 H01B . . 110.4
H01A C011 H01B . . 108.6
O1 C4 C3 . . 111.31(16)
O1 C4 H4A . . 109.4
C3 C4 H4A . . 109.4
O1 C4 H4B . . 109.4
C3 C4 H4B . . 109.4
H4A C4 H4B . . 108.0
O2 C2 C1 . . 105.91(17)
O2 C2 H2A . . 110.6
C1 C2 H2A . . 110.6
O2 C2 H2B . . 110.6
C1 C2 H2B . . 110.6
H2A C2 H2B . . 108.7
C011 C014 N1 . . 111.18(16)
C011 C014 H01C . . 109.4
N1 C014 H01C . . 109.4
C011 C014 H01D . . 109.4
N1 C014 H01D . . 109.4
H01C C014 H01D . . 108.0

loop_
_geom_bond_atom_site_label_1
_geom_bond_atom_site_label_2
_geom_bond_site_symmetry_2
_geom_bond_distance
Si1 F005 4_655 1.6640(13)
Si1 F005 . 1.6640(13)
Si1 F004 4_655 1.6730(17)
Si1 F004 . 1.6730(17)
Si1 F3 . 1.6836(13)
Si1 F3 4_655 1.6836(13)
O2 C2 . 1.421(3)
O2 C5 . 1.426(2)
O1 C011 4_756 1.421(2)
O1 C4 . 1.431(2)
N1 C3 . 1.496(2)
N1 C014 . 1.508(2)
N1 C1 . 1.512(2)
N1 H1 . 0.9100
C5 C5 4_756 1.488(4)
C5 H5A . 0.9700
C5 H5B . 0.9700
C1 C2 . 1.505(3)
C1 H1A . 0.9700
C1 H1B . 0.9700
C3 C4 . 1.503(3)
C3 H3A . 0.9700
C3 H3B . 0.9700
C011 O1 4_756 1.421(2)
C011 C014 . 1.498(3)
C011 H01A . 0.9700
C011 H01B . 0.9700
C4 H4A . 0.9700
C4 H4B . 0.9700
C2 H2A . 0.9700
C2 H2B . 0.9700
C014 H01C . 0.9700
C014 H01D . 0.9700

loop_
_geom_hbond_atom_site_label_D
_geom_hbond_atom_site_label_H
_geom_hbond_atom_site_label_A
_geom_hbond_site_symmetry_A
_geom_hbond_distance_DH
_geom_hbond_distance_HA
_geom_hbond_distance_DA
_geom_hbond_angle_DHA
N1 H1 O2 . 0.91 2.19 2.701(2) 115
N1 H1 O1 . 0.91 2.30 2.813(2) 115
N1 H1 O1 4_756 0.91 2.37 2.826(2) 111
C1 H1B F004 4_655 0.97 2.37 3.277(3) 156
C011 H01B F3 2_655 0.97 2.50 3.381(3) 151
C2 H2A F005 8_556 0.97 2.39 3.289(3) 155
C014 H01C F005 . 0.97 2.41 3.257(3) 146
C3 H3A F004 1_556 0.97 2.41 3.189(3) 137
C3 H3B F3 2_655 0.97 2.17 3.129(3) 169
C014 H01D F3 . 0.97 2.50 3.039(3) 115
C4 H4B F005 1_556 0.97 2.52 3.368(3) 147

loop_
_geom_torsion_atom_site_label_1
_geom_torsion_atom_site_label_2
_geom_torsion_atom_site_label_3
_geom_torsion_atom_site_label_4
_geom_torsion_site_symmetry_1
_geom_torsion_site_symmetry_4
_geom_torsion
C2 O2 C5 C5 . 4_756 169.93(19)
C3 N1 C1 C2 . . -148.05(17)
C014 N1 C1 C2 . . 84.4(2)
C014 N1 C3 C4 . . -150.55(16)
C1 N1 C3 C4 . . 82.4(2)
C011 O1 C4 C3 4_756 . 88.0(2)
N1 C3 C4 O1 . . 53.0(2)
C5 O2 C2 C1 . . -175.52(16)
N1 C1 C2 O2 . . 52.4(2)
O1 C011 C014 N1 4_756 . 60.8(2)
C3 N1 C014 C011 . . 76.0(2)
C1 N1 C014 C011 . . -156.55(16)
